data_4036078
loop_
_publ_author_name
'Chen, Chen'
'Wei, Ran'
'Yi, Xing'
'Gao, Li'
'Zhang, Min'
'Liu, Han'
'Li, Qingshan'
'Song, Heng'
'Ban, Shurong'

_publ_section_title
;
 Diastereo- and enantioselective synthesis of functionalized cyclopentenes
 containing quaternary chiral center via thiosquaramide-catalyzed cascade
 Michael/Henry reaction.
;
_journal_name_full 'The Journal of organic chemistry'
_journal_paper_doi 10.1021/acs.joc.9b02176
_journal_year 2019
_chemical_formula_moiety 'C19 H15 N3 O3'
_chemical_formula_sum 'C19 H15 N3 O3'
_chemical_formula_weight 333.34
_space_group_crystal_system triclinic
_space_group_IT_number 2
_space_group_name_Hall '-P 1'
_space_group_name_H-M_alt 'P -1'
_atom_sites_solution_hydrogens geom
_atom_sites_solution_primary dual
_audit_creation_date 2019-04-30
_audit_creation_method
;
Olex2 1.2
(compiled 2018.05.29 svn.r3508 for OlexSys, GUI svn.r5506)
;
_cell_angle_alpha 102.357(3)
_cell_angle_beta 96.219(3)
_cell_angle_gamma 101.241(3)
_cell_formula_units_Z 2
_cell_length_a 7.2656(6)
_cell_length_b 7.5496(6)
_cell_length_c 15.5420(13)
_cell_measurement_reflns_used 6704
_cell_measurement_temperature 297(2)
_cell_measurement_theta_max 31.12
_cell_measurement_theta_min 3.38
_cell_volume 806.71(12)
_computing_cell_refinement 'SAINT v8.37A (Bruker, 2015)'
_computing_data_reduction 'SAINT v8.37A (Bruker, 2015)'
_computing_molecular_graphics 'Olex2 (Dolomanov et al., 2009)'
_computing_publication_material 'Olex2 (Dolomanov et al., 2009)'
_computing_structure_refinement 'XL (Sheldrick, 2008)'
_computing_structure_solution 'XT (Sheldrick, 2015)'
_diffrn_ambient_temperature 296.96
_diffrn_measured_fraction_theta_full 0.993
_diffrn_measured_fraction_theta_max 0.993
_diffrn_measurement_device_type 'Bruker APEX-II CCD'
_diffrn_measurement_method '\f and \w scans'
_diffrn_radiation_type MoK\a
_diffrn_radiation_wavelength 0.71073
_diffrn_reflns_av_R_equivalents 0.0271
_diffrn_reflns_av_unetI/netI 0.0218
_diffrn_reflns_Laue_measured_fraction_full 0.993
_diffrn_reflns_Laue_measured_fraction_max 0.993
_diffrn_reflns_limit_h_max 8
_diffrn_reflns_limit_h_min -8
_diffrn_reflns_limit_k_max 8
_diffrn_reflns_limit_k_min -8
_diffrn_reflns_limit_l_max 18
_diffrn_reflns_limit_l_min -18
_diffrn_reflns_number 12602
_diffrn_reflns_point_group_measured_fraction_full 0.993
_diffrn_reflns_point_group_measured_fraction_max 0.993
_diffrn_reflns_theta_full 25.009
_diffrn_reflns_theta_max 25.009
_diffrn_reflns_theta_min 2.998
_diffrn_standards_number 0
_exptl_absorpt_coefficient_mu 0.095
_exptl_absorpt_correction_T_max 0.7463
_exptl_absorpt_correction_T_min 0.7071
_exptl_absorpt_correction_type multi-scan
_exptl_absorpt_process_details
;
SADABS-2016/2 (Bruker,2016/2) was used for absorption correction.
wR2(int) was 0.0706 before and 0.0465 after correction.
The Ratio of minimum to maximum transmission is 0.9475.
The \l/2 correction factor is Not present.
;
_exptl_crystal_colour Colorless
_exptl_crystal_density_diffrn 1.372
_exptl_crystal_description block
_exptl_crystal_F_000 348
_refine_diff_density_max 0.187
_refine_diff_density_min -0.236
_refine_diff_density_rms 0.039
_refine_ls_extinction_method none
_refine_ls_goodness_of_fit_ref 1.072
_refine_ls_hydrogen_treatment constr
_refine_ls_matrix_type full
_refine_ls_number_parameters 226
_refine_ls_number_reflns 2823
_refine_ls_number_restraints 0
_refine_ls_restrained_S_all 1.072
_refine_ls_R_factor_all 0.0517
_refine_ls_R_factor_gt 0.0408
_refine_ls_shift/su_max 0.000
_refine_ls_shift/su_mean 0.000
_refine_ls_structure_factor_coef Fsqd
_refine_ls_weighting_details 'w=1/[\s^2^(Fo^2^)+(0.0545P)^2^+0.2053P] where P=(Fo^2^+2Fc^2^)/3'
_refine_ls_weighting_scheme calc
_refine_ls_wR_factor_gt 0.1002
_refine_ls_wR_factor_ref 0.1073
_reflns_Friedel_coverage 0.000
_reflns_number_gt 2302
_reflns_number_total 2823
_reflns_threshold_expression 'I > 2\s(I)'
_cod_data_source_file jo9b02176_si_002.cif
_cod_data_source_block mo_190426a_0m
_cod_database_code 4036078
_shelx_shelxl_version_number 2014/7
_shelx_space_group_comment
;
The symmetry employed for this shelxl refinement is uniquely defined
by the following loop, which should always be used as a source of
symmetry information in preference to the above space-group names.
They are only intended as comments.
;
_exptl_absorpt_special_details SADABS
_olex2_refinement_description
;
1. Fixed Uiso
 At 1.2 times of:
  All C(H) groups, All C(H,H) groups, All N(H,H) groups
2.a Ternary CH refined with riding coordinates:
 C00C(H00C)
2.b Secondary CH2 refined with riding coordinates:
 C00F(H00D,H00E)
2.c Aromatic/amide H refined with riding coordinates:
 C00G(H00G), C00H(H00H), C00I(H00I), C00J(H00J), C00K(H00K), C00L(H00L),
 C00M(H00M), C00N(H00N), C00O(H00O), C00P(H00P)
2.d X=CH2 refined with riding coordinates:
 N005(H00A,H00B)
;
_olex2_submission_special_instructions 'No special instructions were received'

loop_
_space_group_symop_operation_xyz
'x, y, z'
'-x, -y, -z'

loop_
_atom_site_label
_atom_site_type_symbol
_atom_site_fract_x
_atom_site_fract_y
_atom_site_fract_z
_atom_site_U_iso_or_equiv
_atom_site_adp_type
_atom_site_occupancy
_atom_site_site_symmetry_order
_atom_site_calc_flag
_atom_site_refinement_flags_posn
O001 O 0.47903(18) 0.01877(17) 0.88899(8) 0.0520(4) Uani 1 1 d .
O002 O 0.28929(19) 0.55517(17) 0.77883(10) 0.0568(4) Uani 1 1 d .
O003 O 0.12860(17) 0.2866(2) 0.69918(9) 0.0566(4) Uani 1 1 d .
N004 N 1.05966(19) 0.37851(19) 0.90964(9) 0.0395(3) Uani 1 1 d .
N005 N 0.6535(2) 0.24174(19) 1.00414(9) 0.0429(4) Uani 1 1 d .
H00A H 0.6018 0.1923 1.0431 0.052 Uiso 1 1 calc R
H00B H 0.7400 0.3430 1.0210 0.052 Uiso 1 1 calc R
N006 N 0.27422(19) 0.38971(19) 0.74423(9) 0.0359(3) Uani 1 1 d .
C007 C 0.9005(2) 0.3314(2) 0.88423(9) 0.0288(3) Uani 1 1 d .
C008 C 0.6957(2) 0.26377(19) 0.85194(9) 0.0268(3) Uani 1 1 d .
C009 C 0.4722(2) 0.1556(2) 0.71583(9) 0.0278(3) Uani 1 1 d .
C00A C 0.7247(2) 0.5864(2) 0.81679(10) 0.0306(3) Uani 1 1 d .
C00B C 0.4386(2) 0.3138(2) 0.76197(10) 0.0280(3) Uani 1 1 d .
C00C C 0.5924(2) 0.42429(19) 0.83786(9) 0.0277(3) Uani 1 1 d .
H00C H 0.5363 0.4683 0.8907 0.033 Uiso 1 1 calc R
C00D C 0.3692(2) 0.0194(2) 0.63375(10) 0.0318(4) Uani 1 1 d .
C00E C 0.6003(2) 0.1621(2) 0.91842(10) 0.0304(3) Uani 1 1 d .
C00F C 0.6578(2) 0.1295(2) 0.75885(10) 0.0309(4) Uani 1 1 d .
H00D H 0.7587 0.1612 0.7250 0.037 Uiso 1 1 calc R
H00E H 0.6474 0.0019 0.7635 0.037 Uiso 1 1 calc R
C00G C 0.3034(2) 0.0745(3) 0.55835(10) 0.0418(4) Uani 1 1 d .
H00G H 0.3214 0.2004 0.5594 0.050 Uiso 1 1 calc R
C00H C 0.7580(2) 0.5868(2) 0.73062(12) 0.0405(4) Uani 1 1 d .
H00H H 0.6894 0.4913 0.6832 0.049 Uiso 1 1 calc R
C00I C 0.8254(3) 0.7334(2) 0.88572(12) 0.0434(4) Uani 1 1 d .
H00I H 0.8019 0.7382 0.9437 0.052 Uiso 1 1 calc R
C00J C 0.2114(3) -0.0572(3) 0.48226(11) 0.0550(5) Uani 1 1 d .
H00J H 0.1677 -0.0193 0.4322 0.066 Uiso 1 1 calc R
C00K C 0.9606(3) 0.8731(2) 0.86913(15) 0.0536(5) Uani 1 1 d .
H00K H 1.0286 0.9699 0.9161 0.064 Uiso 1 1 calc R
C00L C 0.3442(3) -0.1686(2) 0.62988(12) 0.0464(4) Uani 1 1 d .
H00L H 0.3905 -0.2077 0.6791 0.056 Uiso 1 1 calc R
C00M C 0.9950(3) 0.8700(3) 0.78386(16) 0.0542(5) Uani 1 1 d .
H00M H 1.0873 0.9633 0.7731 0.065 Uiso 1 1 calc R
C00N C 0.1839(3) -0.2426(3) 0.47952(13) 0.0596(6) Uani 1 1 d .
H00N H 0.1204 -0.3304 0.4281 0.072 Uiso 1 1 calc R
C00O C 0.8926(3) 0.7285(3) 0.71473(15) 0.0530(5) Uani 1 1 d .
H00O H 0.9137 0.7275 0.6567 0.064 Uiso 1 1 calc R
C00P C 0.2502(3) -0.2990(3) 0.55299(15) 0.0617(6) Uani 1 1 d .
H00P H 0.2321 -0.4253 0.5511 0.074 Uiso 1 1 calc R

loop_
_atom_site_aniso_label
_atom_site_aniso_U_11
_atom_site_aniso_U_22
_atom_site_aniso_U_33
_atom_site_aniso_U_23
_atom_site_aniso_U_13
_atom_site_aniso_U_12
O001 0.0558(8) 0.0429(7) 0.0421(7) 0.0158(6) -0.0075(6) -0.0224(6)
O002 0.0514(8) 0.0394(8) 0.0864(10) 0.0199(7) 0.0112(7) 0.0207(6)
O003 0.0339(7) 0.0742(10) 0.0522(8) -0.0031(7) -0.0086(6) 0.0181(7)
N004 0.0319(8) 0.0410(8) 0.0399(8) 0.0088(6) -0.0004(6) -0.0005(6)
N005 0.0500(9) 0.0396(8) 0.0289(7) 0.0091(6) 0.0034(6) -0.0137(6)
N006 0.0325(8) 0.0424(8) 0.0369(7) 0.0145(6) 0.0064(6) 0.0124(6)
C007 0.0336(9) 0.0259(8) 0.0250(7) 0.0072(6) 0.0016(6) 0.0024(6)
C008 0.0259(7) 0.0252(7) 0.0266(7) 0.0062(6) -0.0005(6) 0.0016(6)
C009 0.0264(8) 0.0311(8) 0.0249(7) 0.0094(6) 0.0022(6) 0.0022(6)
C00A 0.0307(8) 0.0249(8) 0.0371(8) 0.0097(6) 0.0026(6) 0.0073(6)
C00B 0.0251(8) 0.0304(8) 0.0297(8) 0.0106(6) 0.0033(6) 0.0059(6)
C00C 0.0300(8) 0.0271(8) 0.0259(7) 0.0060(6) 0.0042(6) 0.0065(6)
C00D 0.0254(8) 0.0382(9) 0.0276(8) 0.0029(6) 0.0024(6) 0.0035(6)
C00E 0.0281(8) 0.0288(8) 0.0324(8) 0.0112(6) -0.0008(6) 0.0010(6)
C00F 0.0306(8) 0.0312(8) 0.0280(8) 0.0033(6) -0.0005(6) 0.0074(6)
C00G 0.0411(10) 0.0533(11) 0.0309(9) 0.0077(8) 0.0017(7) 0.0157(8)
C00H 0.0445(10) 0.0347(9) 0.0436(10) 0.0099(7) 0.0144(8) 0.0071(7)
C00I 0.0522(11) 0.0298(9) 0.0432(10) 0.0101(7) -0.0066(8) 0.0037(7)
C00J 0.0458(11) 0.0877(16) 0.0271(9) -0.0004(9) -0.0025(8) 0.0251(10)
C00K 0.0483(11) 0.0291(9) 0.0747(14) 0.0151(9) -0.0132(10) -0.0022(8)
C00L 0.0503(11) 0.0398(10) 0.0405(10) 0.0046(8) -0.0008(8) -0.0002(8)
C00M 0.0360(10) 0.0358(10) 0.0970(16) 0.0299(11) 0.0140(10) 0.0052(8)
C00N 0.0417(11) 0.0737(15) 0.0433(11) -0.0192(10) -0.0031(8) 0.0077(10)
C00O 0.0548(12) 0.0481(11) 0.0686(13) 0.0271(10) 0.0307(10) 0.0150(9)
C00P 0.0606(13) 0.0430(11) 0.0636(14) -0.0078(10) 0.0015(10) -0.0033(9)

loop_
_atom_type_symbol
_atom_type_description
_atom_type_scat_dispersion_real
_atom_type_scat_dispersion_imag
_atom_type_scat_source
C C 0.0033 0.0016 'International Tables Vol C Tables 4.2.6.8 and 6.1.1.4'
H H 0.0000 0.0000 'International Tables Vol C Tables 4.2.6.8 and 6.1.1.4'
N N 0.0061 0.0033 'International Tables Vol C Tables 4.2.6.8 and 6.1.1.4'
O O 0.0106 0.0060 'International Tables Vol C Tables 4.2.6.8 and 6.1.1.4'

loop_
_geom_angle_atom_site_label_1
_geom_angle_atom_site_label_2
_geom_angle_atom_site_label_3
_geom_angle
O002 N006 C00B 116.60(13)
O003 N006 O002 124.13(14)
O003 N006 C00B 119.22(13)
N004 C007 C008 177.87(16)
C007 C008 C00C 113.12(11)
C007 C008 C00E 109.73(11)
C007 C008 C00F 111.13(12)
C00E C008 C00C 109.43(11)
C00F C008 C00C 103.87(11)
C00F C008 C00E 109.38(11)
C00B C009 C00D 132.31(14)
C00B C009 C00F 108.42(12)
C00D C009 C00F 119.19(13)
C00H C00A C00C 121.96(14)
C00I C00A C00C 119.60(14)
C00I C00A C00H 118.30(15)
N006 C00B C00C 117.99(13)
C009 C00B N006 126.54(13)
C009 C00B C00C 115.44(13)
C00A C00C C008 112.56(12)
C00B C00C C008 98.98(11)
C00B C00C C00A 114.58(12)
C00G C00D C009 121.86(15)
C00L C00D C009 119.30(14)
C00L C00D C00G 118.78(15)
O001 C00E N005 124.12(14)
O001 C00E C008 118.96(13)
N005 C00E C008 116.89(12)
C009 C00F C008 104.14(12)
C00J C00G C00D 120.12(18)
C00O C00H C00A 120.49(17)
C00K C00I C00A 120.65(18)
C00N C00J C00G 120.75(19)
C00M C00K C00I 120.47(18)
C00D C00L C00P 120.30(18)
C00O C00M C00K 119.56(17)
C00J C00N C00P 119.77(17)
C00M C00O C00H 120.48(19)
C00N C00P C00L 120.3(2)

loop_
_geom_bond_atom_site_label_1
_geom_bond_atom_site_label_2
_geom_bond_distance
O001 C00E 1.2189(18)
O002 N006 1.2280(18)
O003 N006 1.2251(18)
N004 C007 1.140(2)
N005 C00E 1.319(2)
N006 C00B 1.4471(19)
C007 C008 1.469(2)
C008 C00C 1.585(2)
C008 C00E 1.557(2)
C008 C00F 1.5407(19)
C009 C00B 1.336(2)
C009 C00D 1.475(2)
C009 C00F 1.507(2)
C00A C00C 1.520(2)
C00A C00H 1.387(2)
C00A C00I 1.386(2)
C00B C00C 1.505(2)
C00D C00G 1.393(2)
C00D C00L 1.382(2)
C00G C00J 1.378(2)
C00H C00O 1.385(2)
C00I C00K 1.382(3)
C00J C00N 1.366(3)
C00K C00M 1.371(3)
C00L C00P 1.386(3)
C00M C00O 1.369(3)
C00N C00P 1.374(3)
